data_1534779
loop_
_publ_author_name
'Lukachuk, M.'
'Kal'ichak, Ya.M.'
'Poettgen, R.'
'Dzevenko, M.'

_publ_section_title
;
 On the Crystal Chemistry of Tm2 Ni1.896(4) In, Tm2.22(2) Ni1.81(1)
 In0.78(2), Tm4.83(3) Ni2 In1.17(3), and Er5 Ni2 In
;
_journal_name_full 'Journal of Solid State Chemistry'
_journal_page_first 1247
_journal_page_last 1253
_journal_volume 178
_journal_year 2005
_chemical_formula_sum 'In Ni1.89 Tm2'
_chemical_name_systematic 'Tm2 Ni1.89 In'
_space_group_IT_number 127
_symmetry_space_group_name_Hall '-P 4 2ab'
_symmetry_space_group_name_H-M 'P 4/m b m'
_cell_angle_alpha 90
_cell_angle_beta 90
_cell_angle_gamma 90
_cell_formula_units_Z 2
_cell_length_a 7.3108
_cell_length_b 7.3108
_cell_length_c 3.588
_cell_volume 191.771
_citation_journal_id_ASTM JSSCBI
_cod_data_source_file Lukachuk_JSSCBI_2005_1816.cif
_cod_data_source_block In1Ni1.89Tm2
_cod_original_cell_volume 191.7707
_cod_original_formula_sum 'In1 Ni1.89 Tm2'
_cod_database_code 1534779

loop_
_symmetry_equiv_pos_as_xyz
x,y,z
-y,x,z
-x,-y,z
y,-x,z
x+1/2,-y+1/2,-z
y+1/2,x+1/2,-z
-x+1/2,y+1/2,-z
-y+1/2,-x+1/2,-z
-x,-y,-z
y,-x,-z
x,y,-z
-y,x,-z
-x-1/2,y-1/2,z
-y-1/2,-x-1/2,z
x-1/2,-y-1/2,z
y-1/2,x-1/2,z

loop_
_atom_site_label
_atom_site_type_symbol
_atom_site_fract_x
_atom_site_fract_y
_atom_site_fract_z
_atom_site_occupancy
_atom_site_U_iso_or_equiv
In1 In 0 0 0 1 0.0
Tm1 Tm 0.17447 0.67447 0.5 1 0.0
Ni1 Ni 0.37916 0.87916 0 0.948 0.0
